data_4106846
loop_
_publ_author_name
'Guan-Cheng Xu'
'Wen Zhang'
'Xiao-Ming Ma'
'Yi-Hong Chen'
'Li Zhang'
'Hong-Ling Cai'
'Zhe-Ming Wang'
'Ren-Gen Xiong'
'Song Gao'

_publ_section_title
;
 Coexistence of Magnetic and Electric Orderings in the Metal-Formate
 Frameworks of [NH4][M(HCOO)3]
;
_journal_name_full 'Journal of the American Chemical Society'
_journal_page_first 14948
_journal_page_last 14951
_journal_paper_doi 10.1021/ja206891q
_journal_volume 133
_journal_year 2011
_chemical_formula_sum 'C3 H7 Fe N O6'
_chemical_formula_weight 208.95
_chemical_name_systematic
; 
 ? 
;
_space_group_IT_number 173
_symmetry_cell_setting hexagonal
_symmetry_space_group_name_Hall 'P 6c'
_symmetry_space_group_name_H-M 'P 63'
_atom_sites_solution_hydrogens geom
_atom_sites_solution_primary direct
_atom_sites_solution_secondary difmap
_audit_creation_method SHELXL-97
_cell_angle_alpha 90.00
_cell_angle_beta 90.00
_cell_angle_gamma 120.00
_cell_formula_units_Z 6
_cell_length_a 12.6167(3)
_cell_length_b 12.6167(3)
_cell_length_c 8.3647(2)
_cell_measurement_reflns_used 12396
_cell_measurement_temperature 110
_cell_measurement_theta_max 27.485
_cell_measurement_theta_min 3.395
_cell_volume 1153.11(5)
_computing_cell_refinement 'HKL Scalepack (Otwinowski & Minor, 1997)'
_computing_data_collection 'KappaCCD (Nonius B. V., 1998)'
_computing_data_reduction 'HKL Denzo (Otwinowski & Minor, 1997) & maXus (Mackay et al., 1998)'
_computing_molecular_graphics 'Bruker SHELXTL V5.1 (Sheldrick, 1998)'
_computing_publication_material 'SHELXL-97 (Sheldrick, 1997)'
_computing_structure_refinement 'SHELXL-97 (Sheldrick, 1997)'
_computing_structure_solution 'SHELXS-97 (Sheldrick, 1997)'
_diffrn_ambient_temperature 110
_diffrn_detector_area_resol_mean 9
_diffrn_measured_fraction_theta_full 0.997
_diffrn_measured_fraction_theta_max 0.997
_diffrn_measurement_device_type 'NONIUS KappaCCD'
_diffrn_measurement_method CCD
_diffrn_radiation_monochromator graphite
_diffrn_radiation_source 'fine-focus sealed tube'
_diffrn_radiation_type MoK\a
_diffrn_radiation_wavelength 0.71073
_diffrn_reflns_av_R_equivalents 0.0553
_diffrn_reflns_av_sigmaI/netI 0.0238
_diffrn_reflns_limit_h_max 16
_diffrn_reflns_limit_h_min -16
_diffrn_reflns_limit_k_max 16
_diffrn_reflns_limit_k_min -16
_diffrn_reflns_limit_l_max 10
_diffrn_reflns_limit_l_min -10
_diffrn_reflns_number 24299
_diffrn_reflns_theta_full 27.47
_diffrn_reflns_theta_max 27.47
_diffrn_reflns_theta_min 3.73
_diffrn_standards_decay_% 0
_exptl_absorpt_coefficient_mu 1.948
_exptl_absorpt_correction_T_max 0.686
_exptl_absorpt_correction_T_min 0.569
_exptl_absorpt_correction_type multi-scan
_exptl_absorpt_process_details
;
multi-scan from symmetry-related measurements 
 Sortav (Blessing 1995, 1997)
;
_exptl_crystal_colour 'pale green'
_exptl_crystal_density_diffrn 1.805
_exptl_crystal_description 'hexagonal block'
_exptl_crystal_F_000 636
_exptl_crystal_size_max 0.32
_exptl_crystal_size_mid 0.32
_exptl_crystal_size_min 0.20
_refine_diff_density_max 0.441
_refine_diff_density_min -0.431
_refine_diff_density_rms 0.060
_refine_ls_abs_structure_details 'Flack H D (1983), Acta Cryst. A39, 876-881'
_refine_ls_abs_structure_Flack 0.00
_refine_ls_extinction_coef 0.0081(12)
_refine_ls_extinction_expression Fc^*^=kFc[1+0.001xFc^2^\l^3^/sin(2\q)]^-1/4^
_refine_ls_extinction_method SHELXL
_refine_ls_goodness_of_fit_ref 1.022
_refine_ls_hydrogen_treatment mixed
_refine_ls_matrix_type full
_refine_ls_number_parameters 115
_refine_ls_number_reflns 1751
_refine_ls_number_restraints 10
_refine_ls_restrained_S_all 1.024
_refine_ls_R_factor_all 0.0444
_refine_ls_R_factor_gt 0.0287
_refine_ls_shift/su_max 0.000
_refine_ls_shift/su_mean 0.000
_refine_ls_structure_factor_coef Fsqd
_refine_ls_weighting_details 'calc w=1/[\s^2^(Fo^2^)+(0.0489P)^2^+0.0000P] where P=(Fo^2^+2Fc^2^)/3'
_refine_ls_weighting_scheme calc
_refine_ls_wR_factor_gt 0.0799
_refine_ls_wR_factor_ref 0.0852
_reflns_number_gt 1289
_reflns_number_total 1751
_reflns_threshold_expression >2sigma(I)
_cod_data_source_file ja206891q_si_001_4.cif
_cod_data_source_block 2Fe-110K
_cod_database_code 4106846

loop_
_symmetry_equiv_pos_as_xyz
'x, y, z'
'-y, x-y, z'
'-x+y, -x, z'
'-x, -y, z+1/2'
'y, -x+y, z+1/2'
'x-y, x, z+1/2'

loop_
_atom_site_label
_atom_site_type_symbol
_atom_site_fract_x
_atom_site_fract_y
_atom_site_fract_z
_atom_site_U_iso_or_equiv
_atom_site_adp_type
_atom_site_occupancy
_atom_site_symmetry_multiplicity
_atom_site_calc_flag
_atom_site_refinement_flags
Fe1 Fe 0.33559(3) 0.33106(3) 0.58603(12) 0.01059(16) Uani 1 1 d .
O1 O 0.42644(15) 0.26393(15) 0.44052(19) 0.0157(4) Uani 1 1 d .
O2 O 0.42840(15) 0.15631(15) 0.23046(19) 0.0178(4) Uani 1 1 d .
O3 O 0.39944(15) 0.48893(15) 0.43905(18) 0.0160(4) Uani 1 1 d .
O4 O 0.50288(14) 0.60179(15) 0.22919(17) 0.0156(4) Uani 1 1 d .
O5 O 0.17264(14) 0.23350(15) 0.44618(19) 0.0167(4) Uani 1 1 d .
O6 O 0.06986(15) 0.24469(15) 0.23627(18) 0.0158(4) Uani 1 1 d .
C1 C 0.3759(3) 0.1881(2) 0.3294(3) 0.0227(7) Uani 1 1 d .
H1 H 0.2896 0.1516 0.3199 0.027 Uiso 1 1 calc R
C2 C 0.4711(2) 0.5142(2) 0.3228(3) 0.0176(7) Uani 1 1 d .
H2 H 0.5040 0.4620 0.3046 0.021 Uiso 1 1 calc R
C3 C 0.1385(2) 0.2905(2) 0.3561(3) 0.0163(7) Uani 1 1 d .
H3 H 0.1664 0.3739 0.3800 0.020 Uiso 1 1 calc R
N1 N 0.6667 0.3333 0.5412(5) 0.0226(11) Uani 1 3 d SD
H11 H 0.5906(16) 0.310(3) 0.506(2) 0.027 Uiso 1 1 d D
H12 H 0.6667 0.3333 0.653(2) 0.027 Uiso 1 3 d SD
N2 N 0.3333 0.6667 0.5391(5) 0.0237(11) Uani 1 3 d SD
H21 H 0.356(3) 0.614(2) 0.505(2) 0.028 Uiso 1 1 d D
H22 H 0.3333 0.6667 0.654(2) 0.028 Uiso 1 3 d SD
N3 N 0.0000 0.0000 0.1375(6) 0.0170(9) Uani 1 3 d SD
H31 H 0.024(2) 0.0753(15) 0.171(2) 0.020 Uiso 1 1 d D
H32 H 0.0000 0.0000 0.023(2) 0.020 Uiso 1 3 d SD

loop_
_atom_site_aniso_label
_atom_site_aniso_U_11
_atom_site_aniso_U_22
_atom_site_aniso_U_33
_atom_site_aniso_U_23
_atom_site_aniso_U_13
_atom_site_aniso_U_12
Fe1 0.0121(2) 0.0119(2) 0.0091(2) -0.00031(16) 0.00094(16) 0.00699(15)
O1 0.0192(9) 0.0186(9) 0.0127(10) -0.0064(8) -0.0021(7) 0.0120(8)
O2 0.0205(9) 0.0182(9) 0.0157(10) -0.0059(7) 0.0002(8) 0.0103(8)
O3 0.0216(10) 0.0144(9) 0.0139(9) 0.0031(7) 0.0065(7) 0.0104(8)
O4 0.0146(9) 0.0178(9) 0.0127(10) 0.0022(7) 0.0019(7) 0.0068(7)
O5 0.0173(9) 0.0175(9) 0.0161(11) 0.0002(8) -0.0046(7) 0.0093(8)
O6 0.0176(9) 0.0150(9) 0.0154(10) -0.0011(8) -0.0046(8) 0.0087(8)
C1 0.0129(14) 0.0194(14) 0.032(2) -0.0143(11) 0.0019(12) 0.0054(12)
C2 0.0154(14) 0.0147(14) 0.0229(19) 0.0014(11) 0.0057(11) 0.0077(11)
C3 0.0171(13) 0.0163(14) 0.0183(18) -0.0022(11) -0.0046(11) 0.0105(11)
N1 0.0181(12) 0.0181(12) 0.032(3) 0.000 0.000 0.0090(6)
N2 0.0172(12) 0.0172(12) 0.037(3) 0.000 0.000 0.0086(6)
N3 0.0145(11) 0.0145(11) 0.022(3) 0.000 0.000 0.0073(5)

loop_
_atom_type_symbol
_atom_type_description
_atom_type_scat_dispersion_real
_atom_type_scat_dispersion_imag
_atom_type_scat_source
C C 0.0033 0.0016 'International Tables Vol C Tables 4.2.6.8 and 6.1.1.4'
H H 0.0000 0.0000 'International Tables Vol C Tables 4.2.6.8 and 6.1.1.4'
N N 0.0061 0.0033 'International Tables Vol C Tables 4.2.6.8 and 6.1.1.4'
O O 0.0106 0.0060 'International Tables Vol C Tables 4.2.6.8 and 6.1.1.4'
Fe Fe 0.3463 0.8444 'International Tables Vol C Tables 4.2.6.8 and 6.1.1.4'

loop_
_geom_angle_atom_site_label_1
_geom_angle_atom_site_label_2
_geom_angle_atom_site_label_3
_geom_angle
_geom_angle_site_symmetry_1
_geom_angle_site_symmetry_3
O1 Fe1 O6 96.77(6) . 5
O1 Fe1 O3 90.86(7) . .
O6 Fe1 O3 170.48(6) 5 .
O1 Fe1 O4 83.17(6) . 4_665
O6 Fe1 O4 90.10(7) 5 4_665
O3 Fe1 O4 96.48(6) . 4_665
O1 Fe1 O5 90.70(7) . .
O6 Fe1 O5 82.65(6) 5 .
O3 Fe1 O5 91.59(7) . .
O4 Fe1 O5 169.92(6) 4_665 .
O1 Fe1 O2 170.21(6) . 6
O6 Fe1 O2 90.87(7) 5 6
O3 Fe1 O2 82.20(6) . 6
O4 Fe1 O2 90.72(7) 4_665 6
O5 Fe1 O2 96.37(6) . 6
C1 O1 Fe1 124.07(16) . .
C1 O2 Fe1 122.30(17) . 5_554
C2 O3 Fe1 124.99(16) . .
C2 O4 Fe1 121.56(16) . 4_664
C3 O5 Fe1 120.29(16) . .
C3 O6 Fe1 125.86(16) . 6_554
O2 C1 O1 126.0(2) . .
O2 C1 H1 117.0 . .
O1 C1 H1 117.0 . .
O4 C2 O3 125.7(2) . .
O4 C2 H2 117.1 . .
O3 C2 H2 117.1 . .
O5 C3 O6 124.6(2) . .
O5 C3 H3 117.7 . .
O6 C3 H3 117.7 . .
H11 N1 H12 109.2(14) . .
H21 N2 H22 108.7(15) . .
H31 N3 H32 108.5(14) . .

loop_
_geom_bond_atom_site_label_1
_geom_bond_atom_site_label_2
_geom_bond_distance
_geom_bond_site_symmetry_2
Fe1 O1 2.1174(17) .
Fe1 O6 2.1259(17) 5
Fe1 O3 2.1268(17) .
Fe1 O4 2.1398(16) 4_665
Fe1 O5 2.1400(16) .
Fe1 O2 2.1433(18) 6
O1 C1 1.255(3) .
O2 C1 1.245(3) .
O2 Fe1 2.1433(18) 5_554
O3 C2 1.256(3) .
O4 C2 1.245(3) .
O4 Fe1 2.1398(16) 4_664
O5 C3 1.257(3) .
O6 C3 1.260(3) .
O6 Fe1 2.1259(17) 6_554
C1 H1 0.9500 .
C2 H2 0.9500 .
C3 H3 0.9500 .
N1 H11 0.901(16) .
N1 H12 0.93(2) .
N2 H21 0.890(16) .
N2 H22 0.96(2) .
N3 H31 0.886(14) .
N3 H32 0.96(2) .

loop_
_geom_hbond_atom_site_label_D
_geom_hbond_atom_site_label_H
_geom_hbond_atom_site_label_A
_geom_hbond_distance_DH
_geom_hbond_distance_HA
_geom_hbond_distance_DA
_geom_hbond_angle_DHA
_geom_hbond_site_symmetry_A
N1 H11 O1 0.901(16) 1.930(16) 2.830(2) 177(2) .
N1 H11 O2 0.901(16) 3.04(2) 3.750(4) 136.6(19) .
N1 H11 O4 0.901(16) 2.73(2) 3.077(3) 104.2(16) 4_665
N2 H21 O3 0.890(16) 1.991(16) 2.8800(19) 176(2) .
N2 H21 O4 0.890(16) 3.01(2) 3.703(4) 136(2) .
N2 H22 O2 0.96(2) 2.778(5) 3.142(3) 103.3(4) 4_665
N3 H31 O6 0.886(14) 1.991(15) 2.8756(19) 176(2) .
N3 H31 O5 0.886(14) 2.74(2) 3.093(3) 105.1(16) 6_554
N3 H32 O5 0.96(2) 2.724(5) 3.093(3) 103.7(4) 4_554
C1 H1 O5 0.95 2.43 3.054(3) 123.4 .
C1 H1 O6 0.95 2.52 3.063(3) 116.4 3
C2 H2 O1 0.95 2.46 3.079(3) 122.7 .
C2 H2 O2 0.95 2.52 3.045(3) 114.6 3_665
C3 H3 O3 0.95 2.59 3.057(3) 110.4 .
C3 H3 O4 0.95 2.46 3.078(3) 122.6 3_565
